data_7104253
loop_
_publ_author_name
'Boag, Neil M'
'Rao, K Mohan'

_publ_section_title
;
 Activation of metal-bound eta5-C5Me5 groups to Diels-Alder addition of
 3O2 and other dienophiles.
;
_journal_issue 12
_journal_name_full 'Chemical communications (Cambridge, England)'
_journal_page_first 1499
_journal_page_last 1501
_journal_paper_doi 10.1039/b818537a
_journal_volume 34
_journal_year 2009
_chemical_formula_moiety 'C33 H38 I O P Pt'
_chemical_formula_sum 'C33 H38 I O P Pt'
_chemical_formula_weight 803.59
_chemical_name_systematic
;
?
;
_space_group_IT_number 14
_symmetry_cell_setting monoclinic
_symmetry_space_group_name_Hall '-P 2ybc'
_symmetry_space_group_name_H-M 'P 1 21/c 1'
_atom_sites_solution_hydrogens geom
_atom_sites_solution_primary direct
_atom_sites_solution_secondary difmap
_audit_creation_method SHELXL-97
_cell_angle_alpha 90.00
_cell_angle_beta 92.55(2)
_cell_angle_gamma 90.00
_cell_formula_units_Z 4
_cell_length_a 9.490(3)
_cell_length_b 15.263(4)
_cell_length_c 21.282(7)
_cell_measurement_reflns_used 15
_cell_measurement_temperature 293(2)
_cell_measurement_theta_max 9.84
_cell_measurement_theta_min 4.67
_cell_volume 3079.5(15)
_computing_cell_refinement 'SHELXTL Plus Release 3.4 (Nicolet, 1988)'
_computing_data_collection 'SHELXTL Plus Release 3.4 (Nicolet, 1988)'
_computing_data_reduction 'SHELXTL Plus Release 3.4 (Nicolet, 1988)'
_computing_molecular_graphics 'SHELXTL Version 5.03 (Siemens, 1994)'
_computing_publication_material SHELXL-97
_computing_structure_refinement 'SHELXL-97 (Sheldrick, 1997)'
_computing_structure_solution 'SHELXTL Plus Release 3.4 (Nicolet, 1988)'
_diffrn_ambient_temperature 293(2)
_diffrn_measured_fraction_theta_full 0.996
_diffrn_measured_fraction_theta_max 0.996
_diffrn_measurement_device_type 'Siemens R3m/V'
_diffrn_measurement_method 'profile data from \q/2\q scans'
_diffrn_radiation_monochromator graphite
_diffrn_radiation_source 'fine-focus sealed tube'
_diffrn_radiation_type MoK\a
_diffrn_radiation_wavelength 0.71073
_diffrn_reflns_av_R_equivalents 0.0314
_diffrn_reflns_av_sigmaI/netI 0.0515
_diffrn_reflns_limit_h_max 12
_diffrn_reflns_limit_h_min 0
_diffrn_reflns_limit_k_max 19
_diffrn_reflns_limit_k_min 0
_diffrn_reflns_limit_l_max 27
_diffrn_reflns_limit_l_min -27
_diffrn_reflns_number 7499
_diffrn_reflns_theta_full 27.55
_diffrn_reflns_theta_max 27.55
_diffrn_reflns_theta_min 2.15
_diffrn_standards_decay_% 0
_diffrn_standards_interval_count 100
_diffrn_standards_number 3
_exptl_absorpt_coefficient_mu 5.634
_exptl_absorpt_correction_T_max 1.000
_exptl_absorpt_correction_T_min 0.512
_exptl_absorpt_correction_type psi-scan
_exptl_absorpt_process_details
;
80 reflections having 2\q between 11.59 and 17.67 degrees giving 284
\y scans used for parameter estimation
;
_exptl_crystal_colour yellow
_exptl_crystal_density_diffrn 1.733
_exptl_crystal_density_meas ?
_exptl_crystal_density_method .
_exptl_crystal_description block
_exptl_crystal_F_000 1560
_exptl_crystal_size_max 0.35
_exptl_crystal_size_mid 0.25
_exptl_crystal_size_min 0.10
_refine_diff_density_max 1.512
_refine_diff_density_min -1.648
_refine_diff_density_rms 0.149
_refine_ls_extinction_coef 0.00045(7)
_refine_ls_extinction_expression Fc^*^=kFc[1+0.001xFc^2^\l^3^/sin(2\q)]^-1/4^
_refine_ls_extinction_method SHELXL
_refine_ls_goodness_of_fit_ref 1.053
_refine_ls_hydrogen_treatment constr
_refine_ls_matrix_type full
_refine_ls_number_parameters 341
_refine_ls_number_reflns 7094
_refine_ls_number_restraints 0
_refine_ls_restrained_S_all 1.053
_refine_ls_R_factor_all 0.0886
_refine_ls_R_factor_gt 0.0488
_refine_ls_shift/su_max 0.001
_refine_ls_shift/su_mean 0.000
_refine_ls_structure_factor_coef Fsqd
_refine_ls_weighting_details 'calc w=1/[\s^2^(Fo^2^)+(0.0417P)^2^+8.6595P] where P=(Fo^2^+2Fc^2^)/3'
_refine_ls_weighting_scheme calc
_refine_ls_wR_factor_gt 0.1002
_refine_ls_wR_factor_ref 0.1146
_reflns_number_gt 4258
_reflns_number_total 7094
_reflns_threshold_expression >2sigma(I)
_cod_data_source_file b818537a.txt
_cod_data_source_block 3c
_cod_original_sg_symbol_H-M P2(1)/c
_cod_database_code 7104253

loop_
_symmetry_equiv_pos_as_xyz
'x, y, z'
'-x, y+1/2, -z+1/2'
'-x, -y, -z'
'x, -y-1/2, z-1/2'

loop_
_atom_site_label
_atom_site_type_symbol
_atom_site_fract_x
_atom_site_fract_y
_atom_site_fract_z
_atom_site_U_iso_or_equiv
_atom_site_adp_type
_atom_site_occupancy
_atom_site_symmetry_multiplicity
_atom_site_calc_flag
_atom_site_refinement_flags
_atom_site_disorder_assembly
_atom_site_disorder_group
Pt Pt 0.46836(3) 0.25083(2) 0.008879(13) 0.04249(10) Uani 1 1 d . . .
I I 0.74067(6) 0.20477(5) -0.00161(3) 0.0725(2) Uani 1 1 d . . .
P P 0.4853(2) 0.30197(16) 0.10870(9) 0.0469(5) Uani 1 1 d . . .
C2 C 0.2505(8) 0.2615(5) -0.0129(3) 0.0458(19) Uani 1 1 d . . .
C3 C 0.2325(8) 0.1637(6) -0.0319(3) 0.048(2) Uani 1 1 d . . .
C4 C 0.3735(8) 0.1568(6) -0.0636(4) 0.0475(19) Uani 1 1 d . . .
C5 C 0.3923(8) 0.2364(6) -0.0938(4) 0.051(2) Uani 1 1 d . . .
C6 C 0.2655(9) 0.2946(6) -0.0803(4) 0.055(2) Uani 1 1 d . . .
C21 C 0.1418(8) 0.2993(6) 0.0287(4) 0.065(3) Uani 1 1 d . . .
H21A H 0.1705 0.3569 0.0421 0.098 Uiso 1 1 calc R . .
H21B H 0.1330 0.2624 0.0648 0.098 Uiso 1 1 calc R . .
H21C H 0.0526 0.3027 0.0057 0.098 Uiso 1 1 calc R . .
C31 C 0.2086(10) 0.0995(7) 0.0207(4) 0.075(3) Uani 1 1 d . . .
H31A H 0.2300 0.0413 0.0070 0.112 Uiso 1 1 calc R . .
H31B H 0.1119 0.1023 0.0320 0.112 Uiso 1 1 calc R . .
H31C H 0.2688 0.1143 0.0566 0.112 Uiso 1 1 calc R . .
C41 C 0.4487(10) 0.0734(6) -0.0747(5) 0.074(3) Uani 1 1 d . . .
H41A H 0.4037 0.0434 -0.1098 0.111 Uiso 1 1 calc R . .
H41B H 0.4461 0.0373 -0.0379 0.111 Uiso 1 1 calc R . .
H41C H 0.5450 0.0857 -0.0837 0.111 Uiso 1 1 calc R . .
C51 C 0.4868(9) 0.2542(7) -0.1469(4) 0.073(3) Uani 1 1 d . . .
H51A H 0.5717 0.2203 -0.1412 0.109 Uiso 1 1 calc R . .
H51B H 0.5101 0.3154 -0.1476 0.109 Uiso 1 1 calc R . .
H51C H 0.4392 0.2383 -0.1860 0.109 Uiso 1 1 calc R . .
C61 C 0.2811(11) 0.3918(6) -0.0912(5) 0.080(3) Uani 1 1 d . . .
H61A H 0.2037 0.4223 -0.0736 0.120 Uiso 1 1 calc R . .
H61B H 0.2814 0.4032 -0.1356 0.120 Uiso 1 1 calc R . .
H61C H 0.3681 0.4118 -0.0715 0.120 Uiso 1 1 calc R . .
C32 C 0.1123(8) 0.1652(6) -0.0855(4) 0.057(2) Uani 1 1 d . . .
H32 H 0.0199 0.1637 -0.0667 0.068 Uiso 1 1 calc R . .
C33 C 0.1240(9) 0.0903(7) -0.1310(4) 0.063(3) Uani 1 1 d . . .
O31 O 0.1898(7) 0.0961(5) -0.1783(3) 0.079(2) Uani 1 1 d . . .
C34 C 0.0492(11) 0.0065(7) -0.1155(5) 0.083(3) Uani 1 1 d . . .
H34A H 0.0674 -0.0065 -0.0713 0.099 Uiso 1 1 calc R . .
H34B H -0.0516 0.0155 -0.1221 0.099 Uiso 1 1 calc R . .
C35 C 0.0914(12) -0.0717(9) -0.1536(6) 0.105(4) Uani 1 1 d . . .
H35A H 0.0754 -0.0593 -0.1975 0.157 Uiso 1 1 calc R . .
H35B H 0.0362 -0.1215 -0.1424 0.157 Uiso 1 1 calc R . .
H35C H 0.1896 -0.0840 -0.1450 0.157 Uiso 1 1 calc R . .
C62 C 0.1348(9) 0.2550(7) -0.1161(4) 0.067(2) Uani 1 1 d . . .
H62A H 0.0528 0.2921 -0.1117 0.080 Uiso 1 1 calc R . .
H62B H 0.1519 0.2485 -0.1604 0.080 Uiso 1 1 calc R . .
C71 C 0.4066(9) 0.2184(6) 0.1576(4) 0.051(2) Uani 1 1 d . . .
C72 C 0.2756(9) 0.2275(7) 0.1850(4) 0.066(3) Uani 1 1 d . . .
H72 H 0.2258 0.2798 0.1808 0.080 Uiso 1 1 calc R . .
C73 C 0.2213(12) 0.1593(9) 0.2179(5) 0.085(4) Uani 1 1 d . . .
H73 H 0.1349 0.1658 0.2364 0.102 Uiso 1 1 calc R . .
C74 C 0.2923(15) 0.0823(9) 0.2239(5) 0.093(4) Uani 1 1 d . . .
H74 H 0.2547 0.0362 0.2464 0.112 Uiso 1 1 calc R . .
C75 C 0.4196(15) 0.0728(7) 0.1967(5) 0.090(4) Uani 1 1 d . . .
H75 H 0.4684 0.0202 0.2012 0.108 Uiso 1 1 calc R . .
C76 C 0.4760(11) 0.1397(7) 0.1630(4) 0.071(3) Uani 1 1 d . . .
H76 H 0.5612 0.1318 0.1438 0.085 Uiso 1 1 calc R . .
C81 C 0.6582(8) 0.3224(6) 0.1481(4) 0.052(2) Uani 1 1 d . . .
C82 C 0.7554(9) 0.3719(6) 0.1180(4) 0.065(2) Uani 1 1 d . . .
H82 H 0.7343 0.3904 0.0770 0.078 Uiso 1 1 calc R . .
C83 C 0.8835(10) 0.3950(7) 0.1465(5) 0.079(3) Uani 1 1 d . . .
H83 H 0.9471 0.4291 0.1252 0.095 Uiso 1 1 calc R . .
C84 C 0.9154(10) 0.3671(7) 0.2064(5) 0.078(3) Uani 1 1 d . . .
H84 H 1.0027 0.3800 0.2258 0.094 Uiso 1 1 calc R . .
C85 C 0.8174(11) 0.3196(9) 0.2381(5) 0.095(4) Uani 1 1 d . . .
H85 H 0.8375 0.3027 0.2795 0.114 Uiso 1 1 calc R . .
C86 C 0.6897(9) 0.2967(8) 0.2090(4) 0.075(3) Uani 1 1 d . . .
H86 H 0.6250 0.2639 0.2306 0.091 Uiso 1 1 calc R . .
C91 C 0.3966(8) 0.4051(6) 0.1219(4) 0.051(2) Uani 1 1 d . . .
C92 C 0.3578(10) 0.4339(7) 0.1810(4) 0.069(3) Uani 1 1 d . . .
H92 H 0.3807 0.3999 0.2162 0.083 Uiso 1 1 calc R . .
C93 C 0.2869(11) 0.5112(8) 0.1881(6) 0.085(3) Uani 1 1 d . . .
H93 H 0.2564 0.5270 0.2275 0.101 Uiso 1 1 calc R . .
C94 C 0.2610(11) 0.5648(7) 0.1380(6) 0.082(3) Uani 1 1 d . . .
H94 H 0.2161 0.6182 0.1433 0.098 Uiso 1 1 calc R . .
C95 C 0.3014(11) 0.5398(7) 0.0795(5) 0.079(3) Uani 1 1 d . . .
H95 H 0.2816 0.5758 0.0451 0.094 Uiso 1 1 calc R . .
C96 C 0.3707(9) 0.4622(7) 0.0715(5) 0.067(3) Uani 1 1 d . . .
H96 H 0.4010 0.4474 0.0320 0.080 Uiso 1 1 calc R . .

loop_
_atom_site_aniso_label
_atom_site_aniso_U_11
_atom_site_aniso_U_22
_atom_site_aniso_U_33
_atom_site_aniso_U_23
_atom_site_aniso_U_13
_atom_site_aniso_U_12
Pt 0.03483(14) 0.05644(18) 0.03639(15) -0.00095(17) 0.00389(10) -0.00104(16)
I 0.0376(3) 0.0946(5) 0.0855(5) -0.0194(4) 0.0044(3) 0.0066(3)
P 0.0397(10) 0.0631(14) 0.0378(11) -0.0034(10) 0.0009(8) -0.0028(10)
C2 0.042(4) 0.061(6) 0.035(4) 0.002(4) 0.010(3) 0.004(4)
C3 0.044(4) 0.075(6) 0.025(4) 0.003(4) 0.008(3) -0.013(4)
C4 0.044(4) 0.063(5) 0.035(4) -0.002(4) -0.002(3) -0.005(4)
C5 0.042(4) 0.074(7) 0.037(4) -0.008(4) 0.005(3) -0.009(4)
C6 0.062(5) 0.058(5) 0.043(5) 0.003(4) -0.006(4) -0.007(5)
C21 0.050(5) 0.077(6) 0.070(6) -0.029(5) 0.018(4) 0.001(5)
C31 0.085(7) 0.095(8) 0.045(5) 0.010(5) 0.000(5) -0.033(6)
C41 0.069(6) 0.075(7) 0.078(7) -0.016(6) -0.004(5) 0.010(5)
C51 0.052(5) 0.119(8) 0.048(5) -0.003(6) 0.016(4) -0.022(6)
C61 0.096(8) 0.078(7) 0.064(7) 0.018(6) -0.021(6) -0.003(6)
C32 0.049(4) 0.080(6) 0.041(5) -0.003(4) 0.001(4) -0.013(4)
C33 0.048(5) 0.098(8) 0.042(5) 0.000(5) 0.003(4) -0.023(5)
O31 0.090(5) 0.106(6) 0.044(4) -0.008(4) 0.014(3) -0.035(4)
C34 0.089(7) 0.104(9) 0.055(6) -0.003(6) 0.008(5) -0.043(7)
C35 0.093(8) 0.118(11) 0.102(10) 0.012(9) -0.012(7) -0.037(8)
C62 0.054(5) 0.092(7) 0.053(5) -0.002(6) -0.016(4) -0.005(5)
C71 0.061(5) 0.058(5) 0.034(4) -0.006(4) -0.003(4) -0.011(4)
C72 0.057(5) 0.100(8) 0.043(5) -0.009(5) 0.013(4) -0.023(5)
C73 0.085(7) 0.125(10) 0.046(6) -0.021(7) 0.017(5) -0.045(8)
C74 0.138(12) 0.094(9) 0.048(6) -0.002(6) 0.008(7) -0.048(9)
C75 0.150(12) 0.066(7) 0.054(7) -0.001(6) 0.001(7) -0.006(8)
C76 0.076(6) 0.094(8) 0.042(5) 0.004(5) 0.006(5) -0.011(6)
C81 0.047(4) 0.067(6) 0.041(4) -0.007(4) -0.006(4) 0.004(4)
C82 0.054(5) 0.083(7) 0.056(6) 0.000(5) -0.003(4) -0.010(5)
C83 0.060(6) 0.089(8) 0.088(8) -0.019(6) -0.002(6) -0.011(5)
C84 0.048(5) 0.102(9) 0.083(8) -0.024(7) -0.027(5) 0.008(5)
C85 0.078(7) 0.144(12) 0.062(7) -0.009(7) -0.020(6) -0.010(8)
C86 0.054(5) 0.121(9) 0.051(6) 0.004(6) -0.002(4) -0.011(6)
C91 0.038(4) 0.065(6) 0.050(5) -0.004(4) 0.003(4) -0.006(4)
C92 0.085(7) 0.078(7) 0.046(6) -0.011(5) 0.015(5) 0.000(6)
C93 0.086(8) 0.088(9) 0.080(8) -0.026(7) 0.020(6) -0.002(7)
C94 0.076(7) 0.069(7) 0.101(9) -0.009(7) 0.010(6) 0.013(6)
C95 0.095(8) 0.069(7) 0.071(7) 0.009(6) -0.008(6) 0.013(6)
C96 0.064(6) 0.082(7) 0.055(6) -0.005(5) 0.005(4) -0.006(5)

loop_
_atom_type_symbol
_atom_type_description
_atom_type_scat_dispersion_real
_atom_type_scat_dispersion_imag
_atom_type_scat_source
C C 0.0033 0.0016 'International Tables Vol C Tables 4.2.6.8 and 6.1.1.4'
H H 0.0000 0.0000 'International Tables Vol C Tables 4.2.6.8 and 6.1.1.4'
O O 0.0106 0.0060 'International Tables Vol C Tables 4.2.6.8 and 6.1.1.4'
P P 0.1023 0.0942 'International Tables Vol C Tables 4.2.6.8 and 6.1.1.4'
I I -0.4742 1.8119 'International Tables Vol C Tables 4.2.6.8 and 6.1.1.4'
Pt Pt -1.7033 8.3905 'International Tables Vol C Tables 4.2.6.8 and 6.1.1.4'

loop_
_geom_angle_atom_site_label_1
_geom_angle_atom_site_label_2
_geom_angle_atom_site_label_3
_geom_angle
_geom_angle_site_symmetry_1
_geom_angle_site_symmetry_3
_geom_angle_publ_flag
C2 Pt P 102.0(2) . . ?
C2 Pt C4 62.7(3) . . ?
P Pt C4 150.2(2) . . ?
C2 Pt C5 62.0(3) . . ?
P Pt C5 159.9(2) . . ?
C4 Pt C5 35.6(3) . . ?
C2 Pt I 159.6(2) . . ?
P Pt I 98.01(6) . . ?
C4 Pt I 97.6(2) . . ?
C5 Pt I 99.2(2) . . ?
C91 P C71 108.3(4) . . ?
C91 P C81 101.2(4) . . ?
C71 P C81 103.8(4) . . ?
C91 P Pt 115.5(3) . . ?
C71 P Pt 106.3(3) . . ?
C81 P Pt 120.8(3) . . ?
C21 C2 C6 121.3(7) . . ?
C21 C2 C3 116.8(7) . . ?
C6 C2 C3 95.0(6) . . ?
C21 C2 Pt 126.3(6) . . ?
C6 C2 Pt 95.8(5) . . ?
C3 C2 Pt 94.5(5) . . ?
C31 C3 C4 116.4(8) . . ?
C31 C3 C2 116.7(7) . . ?
C4 C3 C2 95.3(6) . . ?
C31 C3 C32 114.6(7) . . ?
C4 C3 C32 107.5(6) . . ?
C2 C3 C32 104.0(7) . . ?
C5 C4 C41 127.2(8) . . ?
C5 C4 C3 106.0(7) . . ?
C41 C4 C3 124.5(8) . . ?
C5 C4 Pt 72.8(5) . . ?
C41 C4 Pt 118.2(6) . . ?
C3 C4 Pt 89.1(5) . . ?
C4 C5 C51 126.9(8) . . ?
C4 C5 C6 107.6(7) . . ?
C51 C5 C6 122.5(8) . . ?
C4 C5 Pt 71.6(5) . . ?
C51 C5 Pt 122.0(6) . . ?
C6 C5 Pt 89.1(5) . . ?
C61 C6 C5 117.2(8) . . ?
C61 C6 C2 118.8(8) . . ?
C5 C6 C2 95.1(6) . . ?
C61 C6 C62 112.9(8) . . ?
C5 C6 C62 107.5(7) . . ?
C2 C6 C62 103.1(7) . . ?
C2 C21 H21A 109.5 . . ?
C2 C21 H21B 109.5 . . ?
H21A C21 H21B 109.5 . . ?
C2 C21 H21C 109.5 . . ?
H21A C21 H21C 109.5 . . ?
H21B C21 H21C 109.5 . . ?
C3 C31 H31A 109.5 . . ?
C3 C31 H31B 109.5 . . ?
H31A C31 H31B 109.5 . . ?
C3 C31 H31C 109.5 . . ?
H31A C31 H31C 109.5 . . ?
H31B C31 H31C 109.5 . . ?
C4 C41 H41A 109.5 . . ?
C4 C41 H41B 109.5 . . ?
H41A C41 H41B 109.5 . . ?
C4 C41 H41C 109.5 . . ?
H41A C41 H41C 109.5 . . ?
H41B C41 H41C 109.5 . . ?
C5 C51 H51A 109.5 . . ?
C5 C51 H51B 109.5 . . ?
H51A C51 H51B 109.5 . . ?
C5 C51 H51C 109.5 . . ?
H51A C51 H51C 109.5 . . ?
H51B C51 H51C 109.5 . . ?
C6 C61 H61A 109.5 . . ?
C6 C61 H61B 109.5 . . ?
H61A C61 H61B 109.5 . . ?
C6 C61 H61C 109.5 . . ?
H61A C61 H61C 109.5 . . ?
H61B C61 H61C 109.5 . . ?
C33 C32 C62 112.9(7) . . ?
C33 C32 C3 112.5(7) . . ?
C62 C32 C3 102.1(6) . . ?
C33 C32 H32 109.7 . . ?
C62 C32 H32 109.7 . . ?
C3 C32 H32 109.7 . . ?
O31 C33 C32 122.3(9) . . ?
O31 C33 C34 120.5(9) . . ?
C32 C33 C34 117.1(8) . . ?
C35 C34 C33 114.6(9) . . ?
C35 C34 H34A 108.6 . . ?
C33 C34 H34A 108.6 . . ?
C35 C34 H34B 108.6 . . ?
C33 C34 H34B 108.6 . . ?
H34A C34 H34B 107.6 . . ?
C34 C35 H35A 109.5 . . ?
C34 C35 H35B 109.5 . . ?
H35A C35 H35B 109.5 . . ?
C34 C35 H35C 109.5 . . ?
H35A C35 H35C 109.5 . . ?
H35B C35 H35C 109.5 . . ?
C32 C62 C6 105.2(7) . . ?
C32 C62 H62A 110.7 . . ?
C6 C62 H62A 110.7 . . ?
C32 C62 H62B 110.7 . . ?
C6 C62 H62B 110.7 . . ?
H62A C62 H62B 108.8 . . ?
C76 C71 C72 118.9(9) . . ?
C76 C71 P 116.9(7) . . ?
C72 C71 P 124.0(7) . . ?
C73 C72 C71 119.8(10) . . ?
C73 C72 H72 120.1 . . ?
C71 C72 H72 120.1 . . ?
C74 C73 C72 120.7(11) . . ?
C74 C73 H73 119.6 . . ?
C72 C73 H73 119.6 . . ?
C73 C74 C75 119.6(11) . . ?
C73 C74 H74 120.2 . . ?
C75 C74 H74 120.2 . . ?
C74 C75 C76 121.0(12) . . ?
C74 C75 H75 119.5 . . ?
C76 C75 H75 119.5 . . ?
C75 C76 C71 119.9(10) . . ?
C75 C76 H76 120.0 . . ?
C71 C76 H76 120.0 . . ?
C82 C81 C86 118.4(8) . . ?
C82 C81 P 119.1(6) . . ?
C86 C81 P 122.3(7) . . ?
C81 C82 C83 122.2(9) . . ?
C81 C82 H82 118.9 . . ?
C83 C82 H82 118.9 . . ?
C84 C83 C82 119.0(10) . . ?
C84 C83 H83 120.5 . . ?
C82 C83 H83 120.5 . . ?
C83 C84 C85 119.6(9) . . ?
C83 C84 H84 120.2 . . ?
C85 C84 H84 120.2 . . ?
C84 C85 C86 120.8(10) . . ?
C84 C85 H85 119.6 . . ?
C86 C85 H85 119.6 . . ?
C81 C86 C85 120.1(10) . . ?
C81 C86 H86 120.0 . . ?
C85 C86 H86 120.0 . . ?
C96 C91 C92 116.8(9) . . ?
C96 C91 P 119.4(7) . . ?
C92 C91 P 123.7(7) . . ?
C93 C92 C91 121.4(10) . . ?
C93 C92 H92 119.3 . . ?
C91 C92 H92 119.3 . . ?
C94 C93 C92 120.3(10) . . ?
C94 C93 H93 119.9 . . ?
C92 C93 H93 119.9 . . ?
C93 C94 C95 119.8(10) . . ?
C93 C94 H94 120.1 . . ?
C95 C94 H94 120.1 . . ?
C96 C95 C94 120.6(10) . . ?
C96 C95 H95 119.7 . . ?
C94 C95 H95 119.7 . . ?
C95 C96 C91 120.9(9) . . ?
C95 C96 H96 119.5 . . ?
C91 C96 H96 119.5 . . ?

loop_
_geom_bond_atom_site_label_1
_geom_bond_atom_site_label_2
_geom_bond_distance
_geom_bond_site_symmetry_2
_geom_bond_publ_flag
Pt C2 2.105(8) . ?
Pt P 2.262(2) . ?
Pt C4 2.264(8) . ?
Pt C5 2.281(8) . ?
Pt I 2.6969(9) . ?
P C91 1.813(9) . ?
P C71 1.828(9) . ?
P C81 1.836(8) . ?
C2 C21 1.504(10) . ?
C2 C6 1.534(11) . ?
C2 C3 1.553(11) . ?
C3 C31 1.512(11) . ?
C3 C4 1.529(10) . ?
C3 C32 1.577(10) . ?
C4 C5 1.389(11) . ?
C4 C41 1.483(12) . ?
C5 C51 1.500(10) . ?
C5 C6 1.532(12) . ?
C6 C61 1.510(12) . ?
C6 C62 1.548(11) . ?
C21 H21A 0.9600 . ?
C21 H21B 0.9600 . ?
C21 H21C 0.9600 . ?
C31 H31A 0.9600 . ?
C31 H31B 0.9600 . ?
C31 H31C 0.9600 . ?
C41 H41A 0.9600 . ?
C41 H41B 0.9600 . ?
C41 H41C 0.9600 . ?
C51 H51A 0.9600 . ?
C51 H51B 0.9600 . ?
C51 H51C 0.9600 . ?
C61 H61A 0.9600 . ?
C61 H61B 0.9600 . ?
C61 H61C 0.9600 . ?
C32 C33 1.505(12) . ?
C32 C62 1.537(12) . ?
C32 H32 0.9800 . ?
C33 O31 1.212(9) . ?
C33 C34 1.506(13) . ?
C34 C35 1.505(15) . ?
C34 H34A 0.9700 . ?
C34 H34B 0.9700 . ?
C35 H35A 0.9600 . ?
C35 H35B 0.9600 . ?
C35 H35C 0.9600 . ?
C62 H62A 0.9700 . ?
C62 H62B 0.9700 . ?
C71 C76 1.371(13) . ?
C71 C72 1.404(12) . ?
C72 C73 1.367(14) . ?
C72 H72 0.9300 . ?
C73 C74 1.359(16) . ?
C73 H73 0.9300 . ?
C74 C75 1.369(16) . ?
C74 H74 0.9300 . ?
C75 C76 1.371(14) . ?
C75 H75 0.9300 . ?
C76 H76 0.9300 . ?
C81 C82 1.373(11) . ?
C81 C86 1.374(12) . ?
C82 C83 1.380(12) . ?
C82 H82 0.9300 . ?
C83 C84 1.367(14) . ?
C83 H83 0.9300 . ?
C84 C85 1.378(14) . ?
C84 H84 0.9300 . ?
C85 C86 1.381(13) . ?
C85 H85 0.9300 . ?
C86 H86 0.9300 . ?
C91 C96 1.395(12) . ?
C91 C92 1.397(11) . ?
C92 C93 1.370(14) . ?
C92 H92 0.9300 . ?
C93 C94 1.358(15) . ?
C93 H93 0.9300 . ?
C94 C95 1.373(14) . ?
C94 H94 0.9300 . ?
C95 C96 1.369(13) . ?
C95 H95 0.9300 . ?
C96 H96 0.9300 . ?
